data_4071895
loop_
_publ_author_name
'Tebben, Ludger'
'Bussmann, Kathrin'
'Hegemann, Michael'
'Kehr, Gerald'
'Fr\"ohlich, Roland'
'Erker, Gerhard'

_publ_section_title
;
 Ferrocene-Derived Bioorganometallic Chemistry: Preparation of a
 [3]Ferrocenophane \g-Amino Acid for Use in Peptide Synthesis
;
_journal_issue 17
_journal_name_full Organometallics
_journal_page_first 4269
_journal_paper_doi 10.1021/om8004542
_journal_volume 27
_journal_year 2008
_chemical_formula_sum 'C17 H21 Fe N O2'
_chemical_formula_weight 327.20
_chemical_name_systematic
; 
 ? 
;
_space_group_IT_number 19
_symmetry_cell_setting orthorhombic
_symmetry_space_group_name_Hall 'P 2ac 2ab'
_symmetry_space_group_name_H-M 'P 21 21 21'
_atom_sites_solution_hydrogens 'at N1 from difmap, others geom'
_atom_sites_solution_primary direct
_atom_sites_solution_secondary difmap
_audit_creation_method SHELXL-97
_cell_angle_alpha 90.00
_cell_angle_beta 90.00
_cell_angle_gamma 90.00
_cell_formula_units_Z 4
_cell_length_a 7.3992(1)
_cell_length_b 12.9482(3)
_cell_length_c 15.2689(3)
_cell_measurement_reflns_used 8515
_cell_measurement_temperature 198(2)
_cell_measurement_theta_max 27.88
_cell_measurement_theta_min 0.41
_cell_volume 1462.86(5)
_computing_cell_refinement 'Collect (NOnius B.V., 1998)'
_computing_data_collection 'Collect (Nonius B.V., 1998)'
_computing_data_reduction 'Denzo-SMN (Otwinowski & Minor, 1997)'
_computing_molecular_graphics 'XP (BrukerAXS, 2000)'
_computing_publication_material 'SHELXL-97 (Sheldrick, 1997)'
_computing_structure_refinement 'SHELXL-97 (Sheldrick, 1997)'
_computing_structure_solution 'SHELXS-97 (Sheldrick, 1990)'
_diffrn_ambient_temperature 198(2)
_diffrn_measured_fraction_theta_full 0.999
_diffrn_measured_fraction_theta_max 0.999
_diffrn_measurement_device_type 'Nonius KappaCCD APEXII'
_diffrn_measurement_method '\w and \f scans'
_diffrn_radiation_monochromator graphite
_diffrn_radiation_source 'rotating anode Nonius FR591'
_diffrn_radiation_type MoK\a
_diffrn_radiation_wavelength 0.71073
_diffrn_reflns_av_R_equivalents 0.0435
_diffrn_reflns_av_sigmaI/netI 0.0350
_diffrn_reflns_limit_h_max 7
_diffrn_reflns_limit_h_min -9
_diffrn_reflns_limit_k_max 14
_diffrn_reflns_limit_k_min -17
_diffrn_reflns_limit_l_max 18
_diffrn_reflns_limit_l_min -20
_diffrn_reflns_number 9674
_diffrn_reflns_theta_full 27.88
_diffrn_reflns_theta_max 27.88
_diffrn_reflns_theta_min 2.06
_exptl_absorpt_coefficient_mu 1.034
_exptl_absorpt_correction_T_max 0.9036
_exptl_absorpt_correction_T_min 0.6824
_exptl_absorpt_correction_type multi-scan
_exptl_absorpt_process_details 'SORTAV (Blessing, 1995 & 1997)'
_exptl_crystal_colour yellow
_exptl_crystal_density_diffrn 1.486
_exptl_crystal_density_method 'not measured'
_exptl_crystal_description plate
_exptl_crystal_F_000 688
_exptl_crystal_size_max 0.40
_exptl_crystal_size_mid 0.20
_exptl_crystal_size_min 0.10
_refine_diff_density_max 0.254
_refine_diff_density_min -0.392
_refine_diff_density_rms 0.053
_refine_ls_abs_structure_details 'Flack H D (1983), Acta Cryst. A39, 876-881'
_refine_ls_abs_structure_Flack -0.008(15)
_refine_ls_extinction_method none
_refine_ls_goodness_of_fit_ref 1.030
_refine_ls_hydrogen_treatment mixed
_refine_ls_matrix_type full
_refine_ls_number_parameters 197
_refine_ls_number_reflns 3442
_refine_ls_number_restraints 0
_refine_ls_restrained_S_all 1.030
_refine_ls_R_factor_all 0.0328
_refine_ls_R_factor_gt 0.0289
_refine_ls_shift/su_max 0.001
_refine_ls_shift/su_mean 0.000
_refine_ls_structure_factor_coef Fsqd
_refine_ls_weighting_details 'calc w=1/[\s^2^(Fo^2^)+(0.0310P)^2^+0.5012P] where P=(Fo^2^+2Fc^2^)/3'
_refine_ls_weighting_scheme calc
_refine_ls_wR_factor_gt 0.0680
_refine_ls_wR_factor_ref 0.0702
_reflns_number_gt 3215
_reflns_number_total 3442
_reflns_threshold_expression >2sigma(I)
_cod_data_source_file om8004542-file003.cif
_cod_data_source_block erk4137
_cod_original_sg_symbol_H-M P212121
_cod_database_code 4071895

loop_
_symmetry_equiv_pos_as_xyz
'x, y, z'
'-x+1/2, -y, z+1/2'
'-x, y+1/2, -z+1/2'
'x+1/2, -y+1/2, -z'

loop_
_atom_site_label
_atom_site_type_symbol
_atom_site_fract_x
_atom_site_fract_y
_atom_site_fract_z
_atom_site_U_iso_or_equiv
_atom_site_adp_type
_atom_site_occupancy
_atom_site_symmetry_multiplicity
_atom_site_calc_flag
_atom_site_refinement_flags
Fe Fe 0.85351(4) 0.78359(2) 0.368491(17) 0.02391(8) Uani 1 1 d .
O1 O 1.0507(2) 0.82192(15) 0.12757(12) 0.0479(5) Uani 1 1 d .
O2 O 1.2530(2) 0.74370(15) 0.21351(17) 0.0629(6) Uani 1 1 d .
N1 N 0.7089(3) 0.80559(13) 0.09910(11) 0.0287(4) Uani 1 1 d .
H1 H 0.865(5) 0.816(3) 0.103(2) 0.089(11) Uiso 1 1 d .
C1 C 0.7608(3) 0.92961(14) 0.37739(14) 0.0239(4) Uani 1 1 d .
C2 C 0.7058(3) 0.87220(16) 0.45323(14) 0.0290(5) Uani 1 1 d .
H2 H 0.5847 0.8610 0.4717 0.035 Uiso 1 1 calc R
C3 C 0.8645(4) 0.83463(16) 0.49638(13) 0.0356(5) Uani 1 1 d .
H3 H 0.8672 0.7933 0.5477 0.043 Uiso 1 1 calc R
C4 C 1.0163(3) 0.87012(19) 0.44884(16) 0.0382(6) Uani 1 1 d .
H4 H 1.1392 0.8567 0.4630 0.046 Uiso 1 1 calc R
C5 C 0.9542(3) 0.92928(16) 0.37629(16) 0.0297(4) Uani 1 1 d .
H5 H 1.0284 0.9628 0.3343 0.036 Uiso 1 1 calc R
C6 C 0.6402(3) 0.97527(13) 0.30853(13) 0.0271(4) Uani 1 1 d .
H6 H 0.6558 1.0519 0.3115 0.033 Uiso 1 1 calc R
C7 C 0.4391(3) 0.95286(18) 0.32632(17) 0.0366(5) Uani 1 1 d .
H7A H 0.4052 0.9814 0.3834 0.055 Uiso 1 1 calc R
H7B H 0.4190 0.8781 0.3264 0.055 Uiso 1 1 calc R
H7C H 0.3653 0.9848 0.2805 0.055 Uiso 1 1 calc R
C8 C 0.6944(3) 0.94191(15) 0.21560(13) 0.0276(4) Uani 1 1 d .
H8A H 0.8252 0.9551 0.2079 0.033 Uiso 1 1 calc R
H8B H 0.6291 0.9859 0.1731 0.033 Uiso 1 1 calc R
C9 C 0.6565(3) 0.82798(14) 0.19322(12) 0.0221(4) Uani 1 1 d .
H9 H 0.5238 0.8154 0.1997 0.026 Uiso 1 1 calc R
C10 C 0.7558(2) 0.75047(14) 0.24934(12) 0.0196(4) Uani 1 1 d .
C11 C 0.6717(3) 0.68483(14) 0.31221(12) 0.0255(4) Uani 1 1 d .
H11 H 0.5455 0.6804 0.3229 0.031 Uiso 1 1 calc R
C12 C 0.8069(4) 0.62720(15) 0.35615(15) 0.0362(6) Uani 1 1 d .
H12 H 0.7876 0.5793 0.4024 0.043 Uiso 1 1 calc R
C13 C 0.9747(3) 0.65344(18) 0.31922(16) 0.0388(6) Uani 1 1 d .
H13 H 1.0880 0.6253 0.3361 0.047 Uiso 1 1 calc R
C14 C 0.9480(3) 0.72915(16) 0.25216(12) 0.0263(4) Uani 1 1 d .
C15 C 0.6603(4) 0.69783(16) 0.07552(13) 0.0352(5) Uani 1 1 d .
H15A H 0.6825 0.6867 0.0130 0.053 Uiso 1 1 calc R
H15B H 0.5321 0.6860 0.0883 0.053 Uiso 1 1 calc R
H15C H 0.7341 0.6497 0.1098 0.053 Uiso 1 1 calc R
C16 C 0.6280(5) 0.8777(2) 0.03407(16) 0.0567(8) Uani 1 1 d .
H16A H 0.4978 0.8836 0.0447 0.085 Uiso 1 1 calc R
H16B H 0.6487 0.8512 -0.0252 0.085 Uiso 1 1 calc R
H16C H 0.6844 0.9459 0.0399 0.085 Uiso 1 1 calc R
C17 C 1.0968(3) 0.7690(2) 0.19464(16) 0.0388(6) Uani 1 1 d .

loop_
_atom_site_aniso_label
_atom_site_aniso_U_11
_atom_site_aniso_U_22
_atom_site_aniso_U_33
_atom_site_aniso_U_23
_atom_site_aniso_U_13
_atom_site_aniso_U_12
Fe 0.03246(14) 0.02173(13) 0.01753(12) -0.00576(11) -0.00406(11) 0.00576(12)
O1 0.0385(9) 0.0742(12) 0.0309(9) -0.0110(9) 0.0144(8) -0.0237(8)
O2 0.0216(9) 0.0649(13) 0.1022(17) -0.0304(12) 0.0020(9) 0.0003(8)
N1 0.0426(10) 0.0270(9) 0.0166(7) 0.0038(7) -0.0039(7) -0.0086(7)
C1 0.0314(10) 0.0167(8) 0.0237(10) -0.0064(8) 0.0014(9) 0.0009(7)
C2 0.0388(12) 0.0267(11) 0.0216(10) -0.0086(8) 0.0053(8) 0.0002(9)
C3 0.0586(14) 0.0295(10) 0.0186(9) -0.0099(8) -0.0049(11) 0.0048(12)
C4 0.0389(13) 0.0402(14) 0.0355(13) -0.0169(11) -0.0139(10) 0.0062(10)
C5 0.0279(10) 0.0298(10) 0.0314(11) -0.0107(10) -0.0003(9) -0.0032(8)
C6 0.0323(10) 0.0149(8) 0.0341(10) -0.0009(7) 0.0022(10) 0.0003(8)
C7 0.0279(11) 0.0318(12) 0.0500(14) -0.0007(10) 0.0027(10) 0.0079(9)
C8 0.0378(12) 0.0195(9) 0.0256(10) 0.0055(8) -0.0016(8) -0.0024(8)
C9 0.0246(9) 0.0218(8) 0.0198(8) 0.0034(7) -0.0007(8) -0.0028(8)
C10 0.0242(9) 0.0205(8) 0.0142(8) -0.0040(7) 0.0008(7) 0.0001(7)
C11 0.0384(12) 0.0198(8) 0.0183(8) -0.0032(7) 0.0025(8) -0.0039(8)
C12 0.0678(17) 0.0190(9) 0.0218(11) -0.0009(8) -0.0034(10) 0.0068(10)
C13 0.0515(15) 0.0329(12) 0.0319(12) -0.0161(10) -0.0170(11) 0.0212(11)
C14 0.0268(10) 0.0298(11) 0.0222(9) -0.0131(9) -0.0030(8) 0.0059(8)
C15 0.0518(13) 0.0314(11) 0.0223(9) -0.0032(8) -0.0074(10) -0.0072(11)
C16 0.103(2) 0.0408(13) 0.0268(12) 0.0119(11) -0.0209(15) -0.0111(16)
C17 0.0263(11) 0.0481(14) 0.0420(13) -0.0274(12) 0.0067(9) -0.0056(9)

loop_
_atom_type_symbol
_atom_type_description
_atom_type_scat_dispersion_real
_atom_type_scat_dispersion_imag
_atom_type_scat_source
C C 0.0033 0.0016 'International Tables Vol C Tables 4.2.6.8 and 6.1.1.4'
H H 0.0000 0.0000 'International Tables Vol C Tables 4.2.6.8 and 6.1.1.4'
N N 0.0061 0.0033 'International Tables Vol C Tables 4.2.6.8 and 6.1.1.4'
O O 0.0106 0.0060 'International Tables Vol C Tables 4.2.6.8 and 6.1.1.4'
Fe Fe 0.3463 0.8444 'International Tables Vol C Tables 4.2.6.8 and 6.1.1.4'

loop_
_geom_angle_atom_site_label_1
_geom_angle_atom_site_label_2
_geom_angle_atom_site_label_3
_geom_angle
C10 Fe C1 98.00(8)
C10 Fe C5 112.59(9)
C1 Fe C5 41.42(7)
C10 Fe C14 42.03(7)
C1 Fe C14 120.05(9)
C5 Fe C14 104.29(9)
C10 Fe C11 41.20(8)
C1 Fe C11 113.01(8)
C5 Fe C11 147.81(9)
C14 Fe C11 69.05(8)
C10 Fe C2 120.10(8)
C1 Fe C2 41.37(9)
C5 Fe C2 68.78(9)
C14 Fe C2 158.42(9)
C11 Fe C2 105.37(9)
C10 Fe C13 69.45(8)
C1 Fe C13 160.70(9)
C5 Fe C13 128.60(10)
C14 Fe C13 41.00(9)
C11 Fe C13 67.65(9)
C2 Fe C13 157.82(10)
C10 Fe C4 150.60(9)
C1 Fe C4 69.36(9)
C5 Fe C4 40.79(10)
C14 Fe C4 120.62(10)
C11 Fe C4 168.12(10)
C2 Fe C4 68.25(9)
C13 Fe C4 114.27(10)
C10 Fe C12 69.31(8)
C1 Fe C12 150.45(9)
C5 Fe C12 168.00(9)
C14 Fe C12 68.75(9)
C11 Fe C12 40.35(9)
C2 Fe C12 121.27(10)
C13 Fe C12 39.93(10)
C4 Fe C12 133.52(10)
C10 Fe C3 160.38(9)
C1 Fe C3 69.46(9)
C5 Fe C3 68.45(10)
C14 Fe C3 157.47(9)
C11 Fe C3 128.59(9)
C2 Fe C3 40.77(9)
C13 Fe C3 126.37(9)
C4 Fe C3 40.21(10)
C12 Fe C3 114.05(9)
C15 N1 C16 109.28(17)
C15 N1 C9 110.32(15)
C16 N1 C9 114.16(19)
C5 C1 C2 106.9(2)
C5 C1 C6 126.0(2)
C2 C1 C6 126.95(19)
C5 C1 Fe 69.88(12)
C2 C1 Fe 70.43(11)
C6 C1 Fe 121.65(14)
C3 C2 C1 108.4(2)
C3 C2 Fe 70.26(12)
C1 C2 Fe 68.20(11)
C4 C3 C2 107.76(19)
C4 C3 Fe 69.49(12)
C2 C3 Fe 68.96(11)
C3 C4 C5 108.5(2)
C3 C4 Fe 70.31(13)
C5 C4 Fe 68.83(12)
C4 C5 C1 108.4(2)
C4 C5 Fe 70.39(13)
C1 C5 Fe 68.70(11)
C1 C6 C8 112.40(17)
C1 C6 C7 112.12(17)
C8 C6 C7 111.24(18)
C6 C8 C9 115.25(16)
C10 C9 N1 106.61(15)
C10 C9 C8 114.95(16)
N1 C9 C8 110.29(15)
C11 C10 C14 107.15(18)
C11 C10 C9 124.45(18)
C14 C10 C9 128.39(18)
C11 C10 Fe 70.95(11)
C14 C10 Fe 70.12(11)
C9 C10 Fe 123.25(13)
C12 C11 C10 109.0(2)
C12 C11 Fe 70.49(13)
C10 C11 Fe 67.85(11)
C13 C12 C11 107.84(19)
C13 C12 Fe 69.62(13)
C11 C12 Fe 69.16(11)
C12 C13 C14 109.3(2)
C12 C13 Fe 70.45(12)
C14 C13 Fe 68.87(11)
C13 C14 C10 106.69(19)
C13 C14 C17 123.6(2)
C10 C14 C17 129.59(19)
C13 C14 Fe 70.13(12)
C10 C14 Fe 67.84(11)
C17 C14 Fe 130.09(15)
O2 C17 O1 125.3(2)
O2 C17 C14 117.3(2)
O1 C17 C14 117.25(18)

loop_
_geom_bond_atom_site_label_1
_geom_bond_atom_site_label_2
_geom_bond_distance
Fe C10 2.0040(18)
Fe C1 2.0159(18)
Fe C5 2.032(2)
Fe C14 2.0349(18)
Fe C11 2.045(2)
Fe C2 2.046(2)
Fe C13 2.052(2)
Fe C4 2.052(2)
Fe C12 2.063(2)
Fe C3 2.0631(19)
O1 C17 1.278(3)
O2 C17 1.236(3)
N1 C15 1.485(3)
N1 C16 1.489(3)
N1 C9 1.517(3)
C1 C5 1.431(3)
C1 C2 1.435(3)
C1 C6 1.500(3)
C2 C3 1.431(3)
C3 C4 1.415(4)
C4 C5 1.423(3)
C6 C8 1.537(3)
C6 C7 1.540(3)
C8 C9 1.540(3)
C9 C10 1.511(3)
C10 C11 1.425(3)
C10 C14 1.449(3)
C11 C12 1.417(3)
C12 C13 1.405(4)
C13 C14 1.431(3)
C14 C17 1.500(3)

loop_
_geom_torsion_atom_site_label_1
_geom_torsion_atom_site_label_2
_geom_torsion_atom_site_label_3
_geom_torsion_atom_site_label_4
_geom_torsion
C10 Fe C1 C5 -115.28(15)
C14 Fe C1 C5 -77.02(17)
C11 Fe C1 C5 -155.30(14)
C2 Fe C1 C5 117.4(2)
C13 Fe C1 C5 -67.5(3)
C4 Fe C1 C5 37.24(16)
C12 Fe C1 C5 -176.89(17)
C3 Fe C1 C5 80.32(16)
C10 Fe C1 C2 127.36(13)
C5 Fe C1 C2 -117.4(2)
C14 Fe C1 C2 165.62(12)
C11 Fe C1 C2 87.33(14)
C13 Fe C1 C2 175.2(3)
C4 Fe C1 C2 -80.12(14)
C12 Fe C1 C2 65.8(2)
C3 Fe C1 C2 -37.04(14)
C10 Fe C1 C6 5.33(17)
C5 Fe C1 C6 120.6(2)
C14 Fe C1 C6 43.59(19)
C11 Fe C1 C6 -34.69(19)
C2 Fe C1 C6 -122.0(2)
C13 Fe C1 C6 53.2(3)
C4 Fe C1 C6 157.85(19)
C12 Fe C1 C6 -56.3(3)
C3 Fe C1 C6 -159.07(19)
C5 C1 C2 C3 -1.7(2)
C6 C1 C2 C3 174.38(18)
Fe C1 C2 C3 58.94(14)
C5 C1 C2 Fe -60.66(14)
C6 C1 C2 Fe 115.44(19)
C10 Fe C2 C3 174.25(13)
C1 Fe C2 C3 -120.26(19)
C5 Fe C2 C3 -81.19(15)
C14 Fe C2 C3 -156.0(2)
C11 Fe C2 C3 132.21(13)
C13 Fe C2 C3 64.0(3)
C4 Fe C2 C3 -37.21(14)
C12 Fe C2 C3 91.48(15)
C10 Fe C2 C1 -65.49(14)
C5 Fe C2 C1 39.07(13)
C14 Fe C2 C1 -35.8(3)
C11 Fe C2 C1 -107.53(12)
C13 Fe C2 C1 -175.8(2)
C4 Fe C2 C1 83.05(14)
C12 Fe C2 C1 -148.26(12)
C3 Fe C2 C1 120.26(19)
C1 C2 C3 C4 1.2(2)
Fe C2 C3 C4 58.84(14)
C1 C2 C3 Fe -57.67(14)
C10 Fe C3 C4 -134.5(2)
C1 Fe C3 C4 -81.97(14)
C5 Fe C3 C4 -37.45(14)
C14 Fe C3 C4 37.5(3)
C11 Fe C3 C4 174.44(14)
C2 Fe C3 C4 -119.53(18)
C13 Fe C3 C4 85.39(17)
C12 Fe C3 C4 129.81(15)
C10 Fe C3 C2 -15.0(3)
C1 Fe C3 C2 37.56(13)
C5 Fe C3 C2 82.08(14)
C14 Fe C3 C2 157.1(2)
C11 Fe C3 C2 -66.03(16)
C13 Fe C3 C2 -155.09(14)
C4 Fe C3 C2 119.53(18)
C12 Fe C3 C2 -110.66(14)
C2 C3 C4 C5 -0.1(2)
Fe C3 C4 C5 58.37(15)
C2 C3 C4 Fe -58.51(13)
C10 Fe C4 C3 150.79(16)
C1 Fe C4 C3 82.23(14)
C5 Fe C4 C3 120.0(2)
C14 Fe C4 C3 -164.27(13)
C11 Fe C4 C3 -21.6(5)
C2 Fe C4 C3 37.72(13)
C13 Fe C4 C3 -118.31(15)
C12 Fe C4 C3 -75.34(18)
C10 Fe C4 C5 30.8(2)
C1 Fe C4 C5 -37.79(14)
C14 Fe C4 C5 75.71(15)
C11 Fe C4 C5 -141.6(4)
C2 Fe C4 C5 -82.30(14)
C13 Fe C4 C5 121.67(15)
C12 Fe C4 C5 164.63(14)
C3 Fe C4 C5 -120.0(2)
C3 C4 C5 C1 -0.9(2)
Fe C4 C5 C1 58.35(15)
C3 C4 C5 Fe -59.28(15)
C2 C1 C5 C4 1.6(3)
C6 C1 C5 C4 -174.51(18)
Fe C1 C5 C4 -59.39(15)
C2 C1 C5 Fe 61.02(14)
C6 C1 C5 Fe -115.13(19)
C10 Fe C5 C4 -164.22(13)
C1 Fe C5 C4 119.9(2)
C14 Fe C5 C4 -120.62(14)
C11 Fe C5 C4 166.12(17)
C2 Fe C5 C4 80.87(14)
C13 Fe C5 C4 -83.10(18)
C12 Fe C5 C4 -67.5(5)
C3 Fe C5 C4 36.94(15)
C10 Fe C5 C1 75.89(16)
C14 Fe C5 C1 119.49(15)
C11 Fe C5 C1 46.2(2)
C2 Fe C5 C1 -39.02(14)
C13 Fe C5 C1 157.01(13)
C4 Fe C5 C1 -119.9(2)
C12 Fe C5 C1 172.6(4)
C3 Fe C5 C1 -82.96(16)
C5 C1 C6 C8 48.4(3)
C2 C1 C6 C8 -127.0(2)
Fe C1 C6 C8 -38.6(2)
C5 C1 C6 C7 174.6(2)
C2 C1 C6 C7 -0.8(3)
Fe C1 C6 C7 87.6(2)
C1 C6 C8 C9 70.7(2)
C7 C6 C8 C9 -56.0(2)
C15 N1 C9 C10 58.6(2)
C16 N1 C9 C10 -177.88(19)
C15 N1 C9 C8 -175.96(17)
C16 N1 C9 C8 -52.5(2)
C6 C8 C9 C10 -61.6(2)
C6 C8 C9 N1 177.85(17)
N1 C9 C10 C11 -126.89(19)
C8 C9 C10 C11 110.6(2)
N1 C9 C10 C14 54.4(2)
C8 C9 C10 C14 -68.1(3)
N1 C9 C10 Fe 144.46(13)
C8 C9 C10 Fe 21.9(2)
C1 Fe C10 C11 -116.02(12)
C5 Fe C10 C11 -156.40(12)
C14 Fe C10 C11 117.16(17)
C2 Fe C10 C11 -78.63(14)
C13 Fe C10 C11 79.15(14)
C4 Fe C10 C11 -177.63(18)
C12 Fe C10 C11 36.35(13)
C3 Fe C10 C11 -67.4(3)
C1 Fe C10 C14 126.82(12)
C5 Fe C10 C14 86.43(13)
C11 Fe C10 C14 -117.16(17)
C2 Fe C10 C14 164.20(12)
C13 Fe C10 C14 -38.02(13)
C4 Fe C10 C14 65.2(2)
C12 Fe C10 C14 -80.81(13)
C3 Fe C10 C14 175.4(2)
C1 Fe C10 C9 3.27(17)
C5 Fe C10 C9 -37.11(18)
C14 Fe C10 C9 -123.5(2)
C11 Fe C10 C9 119.3(2)
C2 Fe C10 C9 40.66(19)
C13 Fe C10 C9 -161.56(19)
C4 Fe C10 C9 -58.3(2)
C12 Fe C10 C9 155.64(18)
C3 Fe C10 C9 51.9(3)
C14 C10 C11 C12 2.5(2)
C9 C10 C11 C12 -176.41(17)
Fe C10 C11 C12 -58.60(14)
C14 C10 C11 Fe 61.12(13)
C9 C10 C11 Fe -117.80(18)
C10 Fe C11 C12 121.08(18)
C1 Fe C11 C12 -163.73(13)
C5 Fe C11 C12 165.01(17)
C14 Fe C11 C12 81.44(14)
C2 Fe C11 C12 -120.52(14)
C13 Fe C11 C12 37.20(13)
C4 Fe C11 C12 -64.6(5)
C3 Fe C11 C12 -82.28(16)
C1 Fe C11 C10 75.19(13)
C5 Fe C11 C10 43.9(2)
C14 Fe C11 C10 -39.63(12)
C2 Fe C11 C10 118.40(12)
C13 Fe C11 C10 -83.88(14)
C4 Fe C11 C10 174.3(4)
C12 Fe C11 C10 -121.08(18)
C3 Fe C11 C10 156.64(12)
C10 C11 C12 C13 -2.1(2)
Fe C11 C12 C13 -59.07(15)
C10 C11 C12 Fe 57.01(13)
C10 Fe C12 C13 82.33(14)
C1 Fe C12 C13 150.95(17)
C5 Fe C12 C13 -19.1(5)
C14 Fe C12 C13 37.16(13)
C11 Fe C12 C13 119.41(18)
C2 Fe C12 C13 -164.23(13)
C4 Fe C12 C13 -75.44(18)
C3 Fe C12 C13 -118.59(15)
C10 Fe C12 C11 -37.09(12)
C1 Fe C12 C11 31.5(2)
C5 Fe C12 C11 -138.5(5)
C14 Fe C12 C11 -82.26(13)
C2 Fe C12 C11 76.36(15)
C13 Fe C12 C11 -119.41(18)
C4 Fe C12 C11 165.14(14)
C3 Fe C12 C11 121.99(14)
C11 C12 C13 C14 0.8(2)
Fe C12 C13 C14 -58.00(15)
C11 C12 C13 Fe 58.78(14)
C10 Fe C13 C12 -81.96(14)
C1 Fe C13 C12 -133.6(3)
C5 Fe C13 C12 175.00(14)
C14 Fe C13 C12 -120.90(19)
C11 Fe C13 C12 -37.57(12)
C2 Fe C13 C12 38.0(3)
C4 Fe C13 C12 129.66(15)
C3 Fe C13 C12 84.76(17)
C10 Fe C13 C14 38.94(12)
C1 Fe C13 C14 -12.7(3)
C5 Fe C13 C14 -64.10(17)
C11 Fe C13 C14 83.33(13)
C2 Fe C13 C14 158.9(2)
C4 Fe C13 C14 -109.44(14)
C12 Fe C13 C14 120.90(19)
C3 Fe C13 C14 -154.34(13)
C12 C13 C14 C10 0.8(2)
Fe C13 C14 C10 -58.20(13)
C12 C13 C14 C17 -175.45(19)
Fe C13 C14 C17 125.59(19)
C12 C13 C14 Fe 58.96(15)
C11 C10 C14 C13 -2.0(2)
C9 C10 C14 C13 176.87(18)
Fe C10 C14 C13 59.66(13)
C11 C10 C14 C17 173.91(19)
C9 C10 C14 C17 -7.2(3)
Fe C10 C14 C17 -124.4(2)
C11 C10 C14 Fe -61.65(13)
C9 C10 C14 Fe 117.21(19)
C10 Fe C14 C13 -118.48(18)
C1 Fe C14 C13 175.20(14)
C5 Fe C14 C13 133.50(14)
C11 Fe C14 C13 -79.61(15)
C2 Fe C14 C13 -158.3(2)
C4 Fe C14 C13 92.71(16)
C12 Fe C14 C13 -36.22(15)
C3 Fe C14 C13 65.5(3)
C1 Fe C14 C10 -66.33(14)
C5 Fe C14 C10 -108.03(12)
C11 Fe C14 C10 38.87(11)
C2 Fe C14 C10 -39.8(3)
C13 Fe C14 C10 118.48(18)
C4 Fe C14 C10 -148.81(12)
C12 Fe C14 C10 82.25(13)
C3 Fe C14 C10 -176.0(2)
C10 Fe C14 C17 123.8(3)
C1 Fe C14 C17 57.5(2)
C5 Fe C14 C17 15.8(2)
C11 Fe C14 C17 162.7(2)
C2 Fe C14 C17 84.0(3)
C13 Fe C14 C17 -117.7(2)
C4 Fe C14 C17 -25.0(2)
C12 Fe C14 C17 -153.9(2)
C3 Fe C14 C17 -52.2(4)
C13 C14 C17 O2 -8.7(3)
C10 C14 C17 O2 176.0(2)
Fe C14 C17 O2 82.7(3)
C13 C14 C17 O1 167.7(2)
C10 C14 C17 O1 -7.6(3)
Fe C14 C17 O1 -100.8(2)
